data_1537245
loop_
_publ_author_name
'Gao Bo'
'Liu Shuxia'
'Cheng Haiyan'
'Yu Miao'
'Zhang Chundan'
'Sun Chunyan'
'Xie Linhua'

_publ_section_title
;
 Hydrothermal assembly of (3,6)-connected networks with classical mineral
 structures constructed from Anderson-type heteropolymolybdate and metal
 cations
;
_journal_name_full 'Journal of Solid State Chemistry'
_journal_page_first 1681
_journal_page_last 1689
_journal_volume 179
_journal_year 2006
_chemical_formula_sum 'Cu2 H22 Mo6 N2 O31 Te'
_chemical_name_systematic '(N H4)2 ((Cu (H2 O)3)2 (Te Mo6 O24)) (H2 O)'
_space_group_IT_number 205
_symmetry_space_group_name_Hall '-P 2ac 2ab 3'
_symmetry_space_group_name_H-M 'P a -3'
_cell_angle_alpha 90
_cell_angle_beta 90
_cell_angle_gamma 90
_cell_formula_units_Z 4
_cell_length_a 14.0087
_cell_length_b 14.0087
_cell_length_c 14.0087
_cell_volume 2749.119
_citation_journal_id_ASTM JSSCBI
_cod_data_source_file GaoBo_JSSCBI_2006_1994.cif
_cod_data_source_block H22Cu2Mo6N2O31Te1
_cod_original_formula_sum 'H22 Cu2 Mo6 N2 O31 Te1'
_cod_database_code 1537245

loop_
_symmetry_equiv_pos_as_xyz
x,y,z
-x+1/2,-y,z+1/2
x+1/2,-y+1/2,-z
-x,y+1/2,-z+1/2
z,x,y
-z+1/2,-x,y+1/2
z+1/2,-x+1/2,-y
-z,x+1/2,-y+1/2
y,z,x
y+1/2,-z+1/2,-x
-y,z+1/2,-x+1/2
-y+1/2,-z,x+1/2
-x,-y,-z
x-1/2,y,-z-1/2
-x-1/2,y-1/2,z
x,-y-1/2,z-1/2
-z,-x,-y
z-1/2,x,-y-1/2
-z-1/2,x-1/2,y
z,-x-1/2,y-1/2
-y,-z,-x
-y-1/2,z-1/2,x
y,-z-1/2,x-1/2
y-1/2,z,-x-1/2

loop_
_atom_site_label
_atom_site_type_symbol
_atom_site_fract_x
_atom_site_fract_y
_atom_site_fract_z
_atom_site_occupancy
_atom_site_U_iso_or_equiv
H2 H+1 0.561 0.864 0.285 1 0.0
Cu1 Cu+2 0.69709 0.80291 0.19709 1 0.0
H3 H+1 0.577 0.077 0.423 1 0.0
O2 O-2 0.7951 1.0316 0.3772 1 0.0
O3 O-2 0.7004 0.8869 0.4659 1 0.0
O4 O-2 0.7955 0.8478 0.2989 1 0.0
Te1 Te+6 1 1 0.5 1 0.0
N1 N-3 0.6147 0.1147 0.3853 1 0.0
O1 O-2 0.8765 0.9592 0.5447 1 0.0
O6 O-2 0.5 0 0.5 1 0.0
H1 H+1 0.553 0.918 0.209 1 0.0
O5 O-2 0.5924 0.8896 0.2511 1 0.0
Mo1 Mo+6 0.80833 0.89836 0.41083 1 0.0
H4 H+1 0.587 0.115 0.323 1 0.0
